data_4062038
_journal_name_full Organometallics
_journal_year 2003
_chemical_formula_sum 'C36 H48 Co K2 N4 O2'
_chemical_formula_weight 705.91
_space_group_IT_number 14
_symmetry_cell_setting monoclinic
_symmetry_space_group_name_Hall '-P 2ybc'
_symmetry_space_group_name_H-M 'P 1 21/c 1'
_cell_angle_alpha 90.00
_cell_angle_beta 101.811(3)
_cell_angle_gamma 90.00
_cell_formula_units_Z 4
_cell_length_a 11.0006(13)
_cell_length_b 20.395(3)
_cell_length_c 16.051(2)
_cell_measurement_temperature 203(2)
_cell_volume 3525.0(8)
_diffrn_ambient_temperature 203(2)
_exptl_crystal_density_diffrn 1.330
_cod_depositor_comments
;
The following automatic conversions were performed:
'_symmetry_cell_setting' value 'Monoclinic' changed to 'monoclinic'
according to '/home/saulius/struct/CIF-dictionaries/cif_core.dic'
dictionary named 'cif_core.dic' version 2.4.1 from 2010-06-29.

Automatic conversion script
Id: cif_fix_enum 1527 2010-12-29 10:47:43Z saulius 
;
_cod_original_sg_symbol_H-M 'P 21/c'
_cod_database_code 4062038

loop_
_symmetry_equiv_pos_as_xyz
'x, y, z'
'-x, y+1/2, -z+1/2'
'-x, -y, -z'
'x, -y-1/2, z-1/2'

loop_
_atom_site_label
_atom_site_type_symbol
_atom_site_fract_x
_atom_site_fract_y
_atom_site_fract_z
_atom_site_U_iso_or_equiv
_atom_site_adp_type
_atom_site_occupancy
_atom_site_symmetry_multiplicity
_atom_site_calc_flag
_atom_site_refinement_flags
_atom_site_disorder_assembly
_atom_site_disorder_group
Co Co 0.02644(4) 0.81903(2) 0.80178(3) 0.02355(13) Uani 1 1 d . . .
K1 K 0.04185(8) 0.78490(4) 0.51296(5) 0.0372(2) Uani 1 1 d . . .
K2 K 0.08250(8) 0.99719(4) 0.76782(5) 0.0386(2) Uani 1 1 d . . .
N1 N -0.0103(2) 0.72335(12) 0.81562(16) 0.0229(7) Uani 1 1 d . . .
N2 N 0.1771(2) 0.81371(12) 0.89574(16) 0.0250(7) Uani 1 1 d . . .
N3 N -0.0870(3) 0.89189(12) 0.82289(17) 0.0255(7) Uani 1 1 d . . .
N4 N 0.0461(3) 0.86183(12) 0.69104(16) 0.0224(7) Uani 1 1 d . . .
O1 O -0.1393(3) 0.70422(13) 0.52165(18) 0.0537(8) Uani 1 1 d . . .
O2 O 0.3269(3) 0.98674(14) 0.8107(2) 0.0669(10) Uani 1 1 d . . .
C1 C -0.1197(3) 0.69158(16) 0.8201(2) 0.0285(9) Uani 1 1 d . . .
H1A H -0.1990 0.7107 0.8063 0.034 Uiso 1 1 calc R . .
C2 C -0.0962(3) 0.62801(16) 0.8476(2) 0.0341(10) Uani 1 1 d . . .
H2A H -0.1550 0.5966 0.8561 0.041 Uiso 1 1 calc R . .
C3 C 0.0333(3) 0.61927(16) 0.8603(2) 0.0303(9) Uani 1 1 d . . .
H3A H 0.0773 0.5807 0.8790 0.036 Uiso 1 1 calc R . .
C4 C 0.0843(3) 0.67791(15) 0.8404(2) 0.0240(8) Uani 1 1 d . . .
C5 C 0.2082(3) 0.85214(16) 0.9680(2) 0.0315(9) Uani 1 1 d . . .
H5A H 0.1776 0.8946 0.9735 0.038 Uiso 1 1 calc R . .
C6 C 0.2900(3) 0.81960(17) 1.0305(2) 0.0357(9) Uani 1 1 d . . .
H6A H 0.3250 0.8352 1.0853 0.043 Uiso 1 1 calc R . .
C7 C 0.3113(3) 0.75750(16) 0.9958(2) 0.0301(9) Uani 1 1 d . . .
H7A H 0.3629 0.7240 1.0234 0.036 Uiso 1 1 calc R . .
C8 C 0.2414(3) 0.75578(15) 0.9135(2) 0.0234(8) Uani 1 1 d . . .
C9 C 0.2192(3) 0.69971(14) 0.8497(2) 0.0236(8) Uani 1 1 d . . .
C10 C 0.2405(3) 0.72133(16) 0.7612(2) 0.0277(9) Uani 1 1 d . . .
H10A H 0.2166 0.6854 0.7206 0.033 Uiso 1 1 calc R . .
H10B H 0.1865 0.7588 0.7413 0.033 Uiso 1 1 calc R . .
C11 C 0.3743(3) 0.74039(17) 0.7620(2) 0.0350(10) Uani 1 1 d . . .
H11A H 0.3983 0.7772 0.8011 0.042 Uiso 1 1 calc R . .
H11B H 0.3820 0.7544 0.7049 0.042 Uiso 1 1 calc R . .
C12 C 0.4610(3) 0.68212(19) 0.7903(2) 0.0432(10) Uani 1 1 d . . .
H12A H 0.4421 0.6467 0.7483 0.052 Uiso 1 1 calc R . .
H12B H 0.5474 0.6956 0.7937 0.052 Uiso 1 1 calc R . .
C13 C 0.4445(3) 0.65748(17) 0.8772(2) 0.0408(11) Uani 1 1 d . . .
H13A H 0.4757 0.6908 0.9203 0.049 Uiso 1 1 calc R . .
H13B H 0.4944 0.6177 0.8919 0.049 Uiso 1 1 calc R . .
C14 C 0.3088(3) 0.64220(15) 0.8794(2) 0.0320(9) Uani 1 1 d . . .
H14A H 0.3034 0.6303 0.9377 0.038 Uiso 1 1 calc R . .
H14B H 0.2820 0.6041 0.8431 0.038 Uiso 1 1 calc R . .
C15 C -0.0764(3) 0.93131(17) 0.8935(2) 0.0301(9) Uani 1 1 d . . .
H15A H -0.0339 0.9198 0.9484 0.036 Uiso 1 1 calc R . .
C16 C -0.1365(3) 0.99009(18) 0.8725(2) 0.0335(10) Uani 1 1 d . . .
H16A H -0.1423 1.0251 0.9096 0.040 Uiso 1 1 calc R . .
C17 C -0.1877(3) 0.98737(16) 0.7848(2) 0.0291(9) Uani 1 1 d . . .
H17A H -0.2338 1.0206 0.7520 0.035 Uiso 1 1 calc R . .
C18 C -0.1577(3) 0.92706(15) 0.7558(2) 0.0230(8) Uani 1 1 d . . .
C19 C 0.1512(3) 0.87697(15) 0.6621(2) 0.0294(9) Uani 1 1 d . . .
H19A H 0.2305 0.8600 0.6847 0.035 Uiso 1 1 calc R . .
C20 C 0.1249(3) 0.92064(16) 0.5949(2) 0.0310(9) Uani 1 1 d . . .
H20A H 0.1811 0.9382 0.5639 0.037 Uiso 1 1 calc R . .
C21 C -0.0035(3) 0.93349(15) 0.5823(2) 0.0289(9) Uani 1 1 d . . .
H21A H -0.0493 0.9615 0.5411 0.035 Uiso 1 1 calc R . .
C22 C -0.0497(3) 0.89721(14) 0.6419(2) 0.0225(8) Uani 1 1 d . . .
C23 C -0.1771(3) 0.89894(14) 0.6654(2) 0.0205(8) Uani 1 1 d . . .
C24 C -0.2671(3) 0.94169(16) 0.6017(2) 0.0323(10) Uani 1 1 d . . .
H24A H -0.2360 0.9869 0.6054 0.039 Uiso 1 1 calc R . .
H24B H -0.2681 0.9258 0.5439 0.039 Uiso 1 1 calc R . .
C25 C -0.4008(3) 0.94161(18) 0.6169(2) 0.0421(11) Uani 1 1 d . . .
H25A H -0.4024 0.9634 0.6710 0.051 Uiso 1 1 calc R . .
H25B H -0.4545 0.9664 0.5714 0.051 Uiso 1 1 calc R . .
C26 C -0.4508(3) 0.87199(19) 0.6189(2) 0.0471(11) Uani 1 1 d . . .
H26A H -0.4625 0.8528 0.5619 0.057 Uiso 1 1 calc R . .
H26B H -0.5320 0.8734 0.6351 0.057 Uiso 1 1 calc R . .
C27 C -0.3626(3) 0.82851(17) 0.6819(2) 0.0371(10) Uani 1 1 d . . .
H27A H -0.3588 0.8444 0.7400 0.044 Uiso 1 1 calc R . .
H27B H -0.3945 0.7835 0.6785 0.044 Uiso 1 1 calc R . .
C28 C -0.2327(3) 0.82906(14) 0.6624(2) 0.0272(9) Uani 1 1 d . . .
H28A H -0.2363 0.8104 0.6057 0.033 Uiso 1 1 calc R . .
H28B H -0.1781 0.8013 0.7038 0.033 Uiso 1 1 calc R . .
C29 C -0.2616(4) 0.6997(2) 0.4696(3) 0.0608(13) Uani 1 1 d . . .
H29A H -0.2624 0.6696 0.4218 0.073 Uiso 1 1 calc R . .
H29B H -0.2907 0.7428 0.4470 0.073 Uiso 1 1 calc R . .
C30 C -0.3410(5) 0.6741(3) 0.5271(4) 0.093(2) Uani 1 1 d . . .
H30A H -0.3698 0.7096 0.5595 0.111 Uiso 1 1 calc R . .
H30B H -0.4130 0.6502 0.4953 0.111 Uiso 1 1 calc R . .
C31 C -0.2541(7) 0.6297(4) 0.5836(4) 0.151(4) Uani 1 1 d . . .
H31A H -0.2754 0.6270 0.6399 0.181 Uiso 1 1 calc R . .
H31B H -0.2574 0.5855 0.5593 0.181 Uiso 1 1 calc R . .
C32 C -0.1297(5) 0.6583(2) 0.5901(3) 0.0726(15) Uani 1 1 d . . .
H32A H -0.1032 0.6805 0.6450 0.087 Uiso 1 1 calc R . .
H32B H -0.0691 0.6240 0.5852 0.087 Uiso 1 1 calc R . .
C33 C 0.4064(4) 1.0297(2) 0.7786(3) 0.0649(14) Uani 1 1 d . . .
H33A H 0.3697 1.0735 0.7690 0.078 Uiso 1 1 calc R . .
H33B H 0.4242 1.0132 0.7250 0.078 Uiso 1 1 calc R . .
C34 C 0.5219(4) 1.0312(2) 0.8469(3) 0.0665(15) Uani 1 1 d . . .
H34A H 0.5154 1.0640 0.8903 0.080 Uiso 1 1 calc R . .
H34B H 0.5951 1.0408 0.8230 0.080 Uiso 1 1 calc R . .
C35 C 0.5284(4) 0.9629(2) 0.8834(3) 0.0798(17) Uani 1 1 d . . .
H35A H 0.5919 0.9368 0.8638 0.096 Uiso 1 1 calc R . .
H35B H 0.5474 0.9641 0.9457 0.096 Uiso 1 1 calc R . .
C36 C 0.4069(5) 0.9362(2) 0.8520(5) 0.129(3) Uani 1 1 d . . .
H36A H 0.4117 0.9006 0.8118 0.155 Uiso 1 1 calc R . .
H36B H 0.3736 0.9182 0.8994 0.155 Uiso 1 1 calc R . .

loop_
_atom_site_aniso_label
_atom_site_aniso_U_11
_atom_site_aniso_U_22
_atom_site_aniso_U_33
_atom_site_aniso_U_23
_atom_site_aniso_U_13
_atom_site_aniso_U_12
Co 0.0300(3) 0.0210(2) 0.0191(2) 0.0018(2) 0.0038(2) 0.0004(2)
K1 0.0416(6) 0.0396(5) 0.0317(5) -0.0020(4) 0.0106(5) -0.0045(4)
K2 0.0361(5) 0.0374(5) 0.0422(5) -0.0049(4) 0.0076(5) -0.0089(4)
N1 0.0246(17) 0.0223(15) 0.0223(16) 0.0010(13) 0.0058(14) -0.0037(13)
N2 0.0285(17) 0.0214(15) 0.0233(15) -0.0013(13) 0.0009(14) 0.0008(13)
N3 0.0363(19) 0.0237(16) 0.0176(15) 0.0030(13) 0.0082(15) 0.0046(14)
N4 0.0240(17) 0.0265(16) 0.0191(15) 0.0008(13) 0.0101(15) -0.0032(13)
O1 0.058(2) 0.0548(18) 0.0499(18) 0.0007(15) 0.0154(17) -0.0145(15)
O2 0.0378(18) 0.054(2) 0.104(3) -0.0011(19) 0.0035(19) -0.0098(16)
C1 0.025(2) 0.035(2) 0.0253(19) 0.0001(17) 0.0056(18) -0.0033(17)
C2 0.039(3) 0.027(2) 0.036(2) -0.0004(18) 0.009(2) -0.0125(18)
C3 0.040(2) 0.0188(18) 0.031(2) 0.0008(16) 0.004(2) 0.0009(17)
C4 0.033(2) 0.0188(17) 0.0194(17) -0.0029(16) 0.0044(18) -0.0007(17)
C5 0.038(2) 0.0249(19) 0.032(2) -0.0096(17) 0.008(2) -0.0026(17)
C6 0.038(2) 0.044(2) 0.0215(18) -0.0060(19) -0.0024(18) 0.000(2)
C7 0.035(2) 0.029(2) 0.024(2) 0.0031(16) 0.0015(19) 0.0057(17)
C8 0.027(2) 0.0252(19) 0.0197(19) -0.0023(15) 0.0085(17) 0.0022(16)
C9 0.032(2) 0.0195(18) 0.0206(18) -0.0016(14) 0.0078(18) 0.0032(15)
C10 0.034(2) 0.0270(19) 0.0243(19) -0.0030(16) 0.0101(19) 0.0005(17)
C11 0.037(2) 0.042(2) 0.028(2) 0.0001(18) 0.013(2) 0.0010(18)
C12 0.037(2) 0.053(3) 0.042(2) -0.002(2) 0.013(2) 0.009(2)
C13 0.039(3) 0.038(2) 0.043(3) 0.0003(19) 0.003(2) 0.0126(19)
C14 0.039(2) 0.027(2) 0.029(2) -0.0006(17) 0.004(2) 0.0095(17)
C15 0.034(2) 0.042(2) 0.0159(18) -0.0038(17) 0.0084(19) 0.0040(18)
C16 0.036(2) 0.038(2) 0.028(2) -0.0121(18) 0.012(2) 0.0001(18)
C17 0.029(2) 0.028(2) 0.029(2) 0.0021(16) 0.0020(19) 0.0077(16)
C18 0.027(2) 0.0189(18) 0.0236(19) 0.0013(15) 0.0071(18) -0.0009(15)
C19 0.029(2) 0.029(2) 0.030(2) 0.0000(17) 0.005(2) 0.0015(17)
C20 0.034(2) 0.032(2) 0.032(2) 0.0008(18) 0.018(2) -0.0044(18)
C21 0.039(2) 0.0257(19) 0.022(2) 0.0061(16) 0.007(2) 0.0027(17)
C22 0.028(2) 0.0184(18) 0.0210(19) -0.0027(15) 0.0048(18) 0.0005(15)
C23 0.024(2) 0.0210(18) 0.0171(18) 0.0019(14) 0.0052(17) 0.0010(15)
C24 0.035(2) 0.031(2) 0.028(2) 0.0021(17) -0.0001(19) -0.0003(17)
C25 0.035(3) 0.045(3) 0.042(2) 0.005(2) -0.002(2) 0.0100(19)
C26 0.035(3) 0.063(3) 0.040(2) -0.009(2) 0.002(2) -0.006(2)
C27 0.038(2) 0.038(2) 0.037(2) -0.0061(19) 0.010(2) -0.0095(19)
C28 0.033(2) 0.0241(19) 0.0249(19) -0.0027(15) 0.0070(19) -0.0042(16)
C29 0.058(3) 0.062(3) 0.063(3) 0.000(3) 0.014(3) -0.001(2)
C30 0.086(4) 0.083(4) 0.128(5) -0.051(4) 0.064(5) -0.047(4)
C31 0.194(8) 0.161(7) 0.087(5) 0.038(5) 0.005(5) -0.120(6)
C32 0.117(5) 0.058(3) 0.045(3) -0.002(3) 0.021(3) 0.010(3)
C33 0.058(3) 0.080(4) 0.060(3) 0.011(3) 0.020(3) 0.018(3)
C34 0.044(3) 0.052(3) 0.106(4) 0.013(3) 0.023(3) 0.001(2)
C35 0.068(4) 0.068(3) 0.101(4) 0.024(3) 0.009(3) 0.001(3)
C36 0.068(4) 0.063(4) 0.241(9) 0.057(5) -0.005(5) -0.014(3)

loop_
_geom_bond_atom_site_label_1
_geom_bond_atom_site_label_2
_geom_bond_distance
_geom_bond_site_symmetry_2
_geom_bond_publ_flag
Co N2 2.003(3) . ?
Co N3 2.013(3) . ?
Co N1 2.014(3) . ?
Co N4 2.031(3) . ?
Co K2 3.7441(10) . ?
Co K1 3.9719(10) 4_576 ?
K1 O1 2.610(3) . ?
K1 C4 2.999(3) 4_575 ?
K1 C8 3.081(3) 4_575 ?
K1 C19 3.086(3) . ?
K1 N1 3.106(3) 4_575 ?
K1 C20 3.120(3) . ?
K1 C3 3.120(3) 4_575 ?
K1 C7 3.153(4) 4_575 ?
K1 N4 3.253(3) . ?
K1 C1 3.274(3) 4_575 ?
K1 C2 3.296(3) 4_575 ?
K1 C21 3.301(3) . ?
K2 O2 2.644(3) . ?
K2 C18 2.976(3) . ?
K2 N4 3.016(3) . ?
K2 C22 3.026(3) . ?
K2 C17 3.046(3) . ?
K2 N3 3.090(3) . ?
K2 C19 3.161(3) . ?
K2 C21 3.208(3) . ?
K2 C16 3.211(4) . ?
K2 C15 3.220(4) . ?
K2 C2 3.269(3) 2_556 ?
K2 C20 3.300(4) . ?
N1 C1 1.382(4) . ?
N1 C4 1.389(4) . ?
N1 K1 3.106(3) 4_576 ?
N2 C8 1.376(4) . ?
N2 C5 1.383(4) . ?
N2 K1 3.308(3) 4_576 ?
N3 C15 1.375(4) . ?
N3 C18 1.392(4) . ?
N4 C19 1.367(4) . ?
N4 C22 1.383(4) . ?
O1 C32 1.431(5) . ?
O1 C29 1.434(4) . ?
O2 C33 1.409(5) . ?
O2 C36 1.428(5) . ?
C1 C2 1.377(4) . ?
C1 K1 3.274(3) 4_576 ?
C2 C3 1.409(4) . ?
C2 K2 3.269(3) 2_546 ?
C2 K1 3.296(3) 4_576 ?
C3 C4 1.386(4) . ?
C3 K1 3.120(3) 4_576 ?
C3 K2 3.314(3) 2_546 ?
C4 C9 1.527(4) . ?
C4 K1 2.999(3) 4_576 ?
C5 C6 1.375(4) . ?
C5 K1 3.496(3) 4_576 ?
C6 C7 1.422(4) . ?
C6 K1 3.429(4) 4_576 ?
C7 C8 1.387(4) . ?
C7 K1 3.153(4) 4_576 ?
C8 C9 1.520(4) . ?
C8 K1 3.081(3) 4_576 ?
C9 C14 1.544(4) . ?
C9 C10 1.552(4) . ?
C10 C11 1.520(4) . ?
C11 C12 1.533(4) . ?
C12 C13 1.528(5) . ?
C13 C14 1.533(5) . ?
C15 C16 1.377(4) . ?
C16 C17 1.406(4) . ?
C17 C18 1.379(4) . ?
C18 C23 1.534(4) . ?
C19 C20 1.383(4) . ?
C20 C21 1.409(4) . ?
C21 C22 1.386(4) . ?
C22 C23 1.523(4) . ?
C23 C24 1.540(4) . ?
C23 C28 1.548(4) . ?
C24 C25 1.540(4) . ?
C25 C26 1.526(5) . ?
C26 C27 1.533(5) . ?
C27 C28 1.525(4) . ?
C29 C30 1.489(6) . ?
C30 C31 1.485(8) . ?
C31 C32 1.472(7) . ?
C33 C34 1.498(6) . ?
C34 C35 1.507(5) . ?
C35 C36 1.435(6) . ?
